data_7246558
loop_
_publ_author_name
'Tseng, Hsuan-Jung'
'Kuo, Liang-Mou'
'Tsai, Yu-Chi'
'Hu, Hao-Chun'
'Chen, Po-Jen'
'Chien, Su-Ying'
'Sheu, Jyh-Horng'
'Sung, Ping-Jyun'

_publ_section_title
;
 Sinulariaone A: a novel diterpenoid with a 13-membered carbocyclic
 skeleton from an octocoral Sinularia species
;
_journal_issue 15
_journal_name_full 'RSC Advances'
_journal_page_first 10408
_journal_page_last 10413
_journal_paper_doi 10.1039/D3RA01589K
_journal_volume 13
_journal_year 2023
_chemical_absolute_configuration ad
_chemical_formula_sum 'C20 H32 O2'
_chemical_formula_weight 304.45
_chemical_name_systematic sinulariaone
_space_group_crystal_system orthorhombic
_space_group_IT_number 19
_space_group_name_Hall 'P 2ac 2ab'
_space_group_name_H-M_alt 'P 21 21 21'
_atom_sites_solution_hydrogens geom
_audit_creation_method SHELXL-2014/7
_audit_update_record
;
2022-12-15 deposited with the CCDC.	2023-03-27 downloaded from the CCDC.
;
_cell_angle_alpha 90
_cell_angle_beta 90
_cell_angle_gamma 90
_cell_formula_units_Z 4
_cell_length_a 9.0173(3)
_cell_length_b 10.8659(3)
_cell_length_c 18.6542(6)
_cell_measurement_reflns_used 8431
_cell_measurement_temperature 100(2)
_cell_measurement_theta_max 78.3640
_cell_measurement_theta_min 4.1400
_cell_volume 1827.76(10)
_computing_cell_refinement 'CrysAlisPro 1.171.39.46 (Rigaku OD, 2018)'
_computing_data_collection 'CrysAlisPro 1.171.39.46 (Rigaku OD, 2018)'
_computing_data_reduction 'CrysAlisPro 1.171.39.46 (Rigaku OD, 2018)'
_computing_molecular_graphics 'Bruker SHELXTL'
_computing_publication_material 'Bruker SHELXTL'
_computing_structure_refinement 'SHELXL-2014/7 (Sheldrick, 2014)'
_computing_structure_solution 'Bruker SHELXTL'
_diffrn_ambient_temperature 100(2)
_diffrn_detector_area_resol_mean 10.2496
_diffrn_measured_fraction_theta_full 1.000
_diffrn_measured_fraction_theta_max 1.000
_diffrn_measurement_device_type 'Xcalibur, Atlas, Gemini'
_diffrn_measurement_method '\w scans'
_diffrn_radiation_type CuK\a
_diffrn_radiation_wavelength 1.54178
_diffrn_reflns_av_R_equivalents 0.1175
_diffrn_reflns_av_unetI/netI 0.0562
_diffrn_reflns_Laue_measured_fraction_full 1.000
_diffrn_reflns_Laue_measured_fraction_max 1.000
_diffrn_reflns_limit_h_max 10
_diffrn_reflns_limit_h_min -10
_diffrn_reflns_limit_k_max 9
_diffrn_reflns_limit_k_min -13
_diffrn_reflns_limit_l_max 22
_diffrn_reflns_limit_l_min -22
_diffrn_reflns_number 18147
_diffrn_reflns_point_group_measured_fraction_full 1.000
_diffrn_reflns_point_group_measured_fraction_max 1.000
_diffrn_reflns_theta_full 67.679
_diffrn_reflns_theta_max 69.999
_diffrn_reflns_theta_min 4.710
_diffrn_source 'fine-focus sealed X-ray tube'
_exptl_absorpt_coefficient_mu 0.531
_exptl_absorpt_correction_T_max 1.00000
_exptl_absorpt_correction_T_min 0.02697
_exptl_absorpt_correction_type multi-scan
_exptl_absorpt_process_details
; 
CrysAlisPro 1.171.39.46 (Rigaku Oxford Diffraction, 2018) 
Empirical absorption correction using spherical harmonics, 
 implemented in SCALE3 ABSPACK scaling algorithm. 
;
_exptl_crystal_colour colourless
_exptl_crystal_density_diffrn 1.106
_exptl_crystal_description plate
_exptl_crystal_F_000 672
_exptl_crystal_size_max 0.600
_exptl_crystal_size_mid 0.484
_exptl_crystal_size_min 0.138
_refine_diff_density_max 0.354
_refine_diff_density_min -0.401
_refine_diff_density_rms 0.061
_refine_ls_abs_structure_details
; 
 Flack x determined using 1217 quotients [(I+)-(I-)]/[(I+)+(I-)] 
 (Parsons, Flack and Wagner, Acta Cryst. B69 (2013) 249-259). 
;
_refine_ls_abs_structure_Flack 0.0(3)
_refine_ls_extinction_method none
_refine_ls_goodness_of_fit_ref 1.264
_refine_ls_hydrogen_treatment constr
_refine_ls_matrix_type full
_refine_ls_number_parameters 199
_refine_ls_number_reflns 3472
_refine_ls_number_restraints 0
_refine_ls_restrained_S_all 1.264
_refine_ls_R_factor_all 0.0680
_refine_ls_R_factor_gt 0.0601
_refine_ls_shift/su_max 0.000
_refine_ls_shift/su_mean 0.000
_refine_ls_structure_factor_coef Fsqd
_refine_ls_weighting_details 'w=1/[\s^2^(Fo^2^)+(0.1000P)^2^] where P=(Fo^2^+2Fc^2^)/3'
_refine_ls_weighting_scheme calc
_refine_ls_wR_factor_gt 0.1637
_refine_ls_wR_factor_ref 0.1772
_reflns_Friedel_coverage 0.738
_reflns_Friedel_fraction_full 1.000
_reflns_Friedel_fraction_max 1.000
_reflns_number_gt 3095
_reflns_number_total 3472
_reflns_threshold_expression 'I > 2\s(I)'
_cod_data_source_file d3ra01589k2.cif
_cod_data_source_block ic21808
_cod_database_code 7246558
_shelx_shelxl_version_number 2014/7
_shelx_space_group_comment
; 
The symmetry employed for this shelxl refinement is uniquely defined 
by the following loop, which should always be used as a source of 
symmetry information in preference to the above space-group names. 
They are only intended as comments. 
;
_shelx_estimated_absorpt_t_min 0.741
_shelx_estimated_absorpt_t_max 0.930

loop_
_space_group_symop_operation_xyz
'x, y, z'
'-x+1/2, -y, z+1/2'
'-x, y+1/2, -z+1/2'
'x+1/2, -y+1/2, -z'

loop_
_atom_site_label
_atom_site_type_symbol
_atom_site_fract_x
_atom_site_fract_y
_atom_site_fract_z
_atom_site_U_iso_or_equiv
_atom_site_adp_type
_atom_site_occupancy
_atom_site_site_symmetry_order
_atom_site_calc_flag
_atom_site_refinement_flags_posn
_atom_site_refinement_flags_adp
_atom_site_refinement_flags_occupancy
_atom_site_disorder_assembly
_atom_site_disorder_group
O1 O 0.6436(3) 0.2552(2) 0.53923(14) 0.0303(6) Uani 1 1 d . . . . .
O2 O 0.9634(3) 0.5825(3) 0.26508(16) 0.0417(7) Uani 1 1 d . . . . .
C1 C 0.4973(4) 0.5544(3) 0.34973(19) 0.0249(7) Uani 1 1 d . . . . .
C2 C 0.6269(4) 0.5845(3) 0.31877(19) 0.0273(7) Uani 1 1 d . . . . .
H2A H 0.6248 0.6053 0.2693 0.033 Uiso 1 1 calc R U . . .
C3 C 0.7757(4) 0.5881(3) 0.35611(19) 0.0252(7) Uani 1 1 d . . . . .
H3A H 0.7681 0.5392 0.4014 0.030 Uiso 1 1 calc R U . . .
C4 C 0.8224(4) 0.7198(3) 0.3756(2) 0.0307(8) Uani 1 1 d . . . . .
H4A H 0.7340 0.7671 0.3909 0.037 Uiso 1 1 calc R U . . .
H4B H 0.8646 0.7607 0.3328 0.037 Uiso 1 1 calc R U . . .
C5 C 0.9376(4) 0.7204(3) 0.4361(2) 0.0296(8) Uani 1 1 d . . . . .
H5A H 1.0215 0.6661 0.4230 0.036 Uiso 1 1 calc R U . . .
H5B H 0.9766 0.8049 0.4425 0.036 Uiso 1 1 calc R U . . .
C6 C 0.8698(4) 0.6767(3) 0.50527(19) 0.0272(7) Uani 1 1 d . . . . .
H6A H 0.7805 0.7166 0.5191 0.033 Uiso 1 1 calc R U . . .
C7 C 0.9179(4) 0.5896(3) 0.5498(2) 0.0275(7) Uani 1 1 d . . . . .
C8 C 0.8238(4) 0.5509(3) 0.61305(19) 0.0285(7) Uani 1 1 d . . . . .
H8A H 0.7311 0.5998 0.6129 0.034 Uiso 1 1 calc R U . . .
H8B H 0.8779 0.5704 0.6578 0.034 Uiso 1 1 calc R U . . .
C9 C 0.7835(4) 0.4126(3) 0.61314(19) 0.0290(7) Uani 1 1 d . . . . .
H9A H 0.8733 0.3635 0.6237 0.035 Uiso 1 1 calc R U . . .
H9B H 0.7099 0.3963 0.6514 0.035 Uiso 1 1 calc R U . . .
C10 C 0.7203(4) 0.3730(3) 0.5419(2) 0.0264(7) Uani 1 1 d . . . . .
H10A H 0.7863 0.3895 0.4999 0.032 Uiso 1 1 calc R U . . .
C11 C 0.5614(4) 0.3682(3) 0.52456(19) 0.0266(7) Uani 1 1 d . . . . .
C12 C 0.5198(4) 0.3839(3) 0.44637(19) 0.0278(7) Uani 1 1 d . . . . .
H12A H 0.4303 0.3343 0.4358 0.033 Uiso 1 1 calc R U . . .
H12B H 0.6015 0.3531 0.4158 0.033 Uiso 1 1 calc R U . . .
C13 C 0.4888(4) 0.5212(3) 0.42818(18) 0.0267(7) Uani 1 1 d . . . . .
H13A H 0.3885 0.5425 0.4459 0.032 Uiso 1 1 calc R U . . .
H13B H 0.5608 0.5727 0.4547 0.032 Uiso 1 1 calc R U . . .
C14 C 0.3514(4) 0.5551(3) 0.3087(2) 0.0295(8) Uani 1 1 d . . . . .
H14A H 0.2758 0.5944 0.3405 0.035 Uiso 1 1 calc R U . . .
C15 C 0.3540(5) 0.6278(4) 0.2399(2) 0.0415(10) Uani 1 1 d . . . . .
H15A H 0.2564 0.6236 0.2169 0.062 Uiso 1 1 calc R U . . .
H15B H 0.3784 0.7139 0.2504 0.062 Uiso 1 1 calc R U . . .
H15C H 0.4290 0.5933 0.2076 0.062 Uiso 1 1 calc R U . . .
C16 C 0.2994(5) 0.4235(4) 0.2945(3) 0.0467(11) Uani 1 1 d . . . . .
H16A H 0.2983 0.3774 0.3396 0.070 Uiso 1 1 calc R U . . .
H16B H 0.1993 0.4252 0.2740 0.070 Uiso 1 1 calc R U . . .
H16C H 0.3673 0.3837 0.2607 0.070 Uiso 1 1 calc R U . . .
C17 C 0.8882(4) 0.5249(3) 0.30677(19) 0.0282(7) Uani 1 1 d . . . . .
C18 C 0.8970(5) 0.3871(4) 0.3127(3) 0.0492(12) Uani 1 1 d . . . . .
H18A H 0.8274 0.3585 0.3494 0.074 Uiso 1 1 calc R U . . .
H18B H 0.8712 0.3500 0.2664 0.074 Uiso 1 1 calc R U . . .
H18C H 0.9980 0.3630 0.3260 0.074 Uiso 1 1 calc R U . . .
C19 C 1.0632(4) 0.5232(3) 0.5417(2) 0.0347(8) Uani 1 1 d . . . . .
H19A H 1.0744 0.4634 0.5806 0.052 Uiso 1 1 calc R U . . .
H19B H 1.0652 0.4801 0.4955 0.052 Uiso 1 1 calc R U . . .
H19C H 1.1447 0.5828 0.5435 0.052 Uiso 1 1 calc R U . . .
C20 C 0.4423(4) 0.3978(3) 0.5779(2) 0.0312(8) Uani 1 1 d . . . . .
H20A H 0.3930 0.4746 0.5641 0.047 Uiso 1 1 calc R U . . .
H20B H 0.3695 0.3308 0.5789 0.047 Uiso 1 1 calc R U . . .
H20C H 0.4865 0.4072 0.6256 0.047 Uiso 1 1 calc R U . . .

loop_
_atom_site_aniso_label
_atom_site_aniso_U_11
_atom_site_aniso_U_22
_atom_site_aniso_U_33
_atom_site_aniso_U_23
_atom_site_aniso_U_13
_atom_site_aniso_U_12
O1 0.0329(14) 0.0239(10) 0.0341(13) 0.0019(10) -0.0032(11) -0.0005(10)
O2 0.0369(15) 0.0520(15) 0.0363(15) 0.0123(13) 0.0101(13) 0.0057(13)
C1 0.0244(16) 0.0241(13) 0.0262(16) 0.0009(12) -0.0025(14) 0.0026(12)
C2 0.0271(17) 0.0317(15) 0.0231(16) 0.0004(13) -0.0028(14) -0.0006(14)
C3 0.0248(17) 0.0272(14) 0.0236(16) 0.0017(13) -0.0006(13) -0.0020(13)
C4 0.0338(19) 0.0278(15) 0.0304(18) 0.0022(14) -0.0018(15) -0.0012(14)
C5 0.0284(17) 0.0291(15) 0.0314(19) -0.0011(13) -0.0020(16) -0.0082(14)
C6 0.0275(18) 0.0275(15) 0.0267(18) -0.0041(13) -0.0017(15) 0.0006(13)
C7 0.0247(17) 0.0282(14) 0.0295(18) -0.0041(13) -0.0041(14) -0.0013(12)
C8 0.0293(17) 0.0302(16) 0.0260(18) -0.0017(13) -0.0031(14) 0.0008(14)
C9 0.0280(17) 0.0319(15) 0.0273(18) 0.0023(14) -0.0023(14) 0.0006(14)
C10 0.0279(17) 0.0249(14) 0.0263(17) 0.0004(13) -0.0011(14) -0.0031(13)
C11 0.0268(17) 0.0236(13) 0.0293(18) 0.0017(13) -0.0007(15) -0.0009(13)
C12 0.0275(17) 0.0286(15) 0.0275(18) -0.0023(13) -0.0036(14) -0.0029(13)
C13 0.0253(17) 0.0303(15) 0.0246(16) 0.0000(13) 0.0012(13) -0.0002(12)
C14 0.0226(17) 0.0340(17) 0.0320(18) 0.0001(14) -0.0025(14) 0.0013(13)
C15 0.032(2) 0.051(2) 0.042(2) 0.0131(19) -0.0089(18) -0.0033(18)
C16 0.039(2) 0.041(2) 0.060(3) 0.006(2) -0.021(2) -0.0059(18)
C17 0.0226(16) 0.0357(16) 0.0263(17) -0.0027(14) -0.0019(13) -0.0011(13)
C18 0.043(2) 0.0345(19) 0.071(3) -0.014(2) 0.020(2) -0.0052(17)
C19 0.0284(18) 0.0295(15) 0.046(2) -0.0023(15) 0.0014(17) 0.0037(14)
C20 0.0289(18) 0.0342(16) 0.0304(19) 0.0024(14) 0.0002(16) -0.0015(15)

loop_
_atom_type_symbol
_atom_type_description
_atom_type_scat_dispersion_real
_atom_type_scat_dispersion_imag
_atom_type_scat_source
C C 0.0181 0.0091 'International Tables Vol C Tables 4.2.6.8 and 6.1.1.4'
H H 0.0000 0.0000 'International Tables Vol C Tables 4.2.6.8 and 6.1.1.4'
O O 0.0492 0.0322 'International Tables Vol C Tables 4.2.6.8 and 6.1.1.4'

loop_
_geom_angle_atom_site_label_1
_geom_angle_atom_site_label_2
_geom_angle_atom_site_label_3
_geom_angle
_geom_angle_site_symmetry_1
_geom_angle_site_symmetry_3
_geom_angle_publ_flag
C11 O1 C10 60.5(2) . . ?
C2 C1 C13 121.3(3) . . ?
C2 C1 C14 122.3(3) . . ?
C13 C1 C14 116.4(3) . . ?
C1 C2 C3 125.4(3) . . ?
C2 C3 C4 112.1(3) . . ?
C2 C3 C17 107.4(3) . . ?
C4 C3 C17 112.3(3) . . ?
C3 C4 C5 111.4(3) . . ?
C6 C5 C4 110.7(3) . . ?
C7 C6 C5 128.8(3) . . ?
C6 C7 C8 120.1(3) . . ?
C6 C7 C19 124.2(4) . . ?
C8 C7 C19 115.7(3) . . ?
C7 C8 C9 113.7(3) . . ?
C10 C9 C8 111.4(3) . . ?
O1 C10 C11 59.9(2) . . ?
O1 C10 C9 117.4(3) . . ?
C11 C10 C9 124.9(3) . . ?
O1 C11 C10 59.6(2) . . ?
O1 C11 C20 114.8(3) . . ?
C10 C11 C20 123.0(3) . . ?
O1 C11 C12 113.6(3) . . ?
C10 C11 C12 116.7(3) . . ?
C20 C11 C12 115.9(3) . . ?
C11 C12 C13 111.2(3) . . ?
C1 C13 C12 115.6(3) . . ?
C15 C14 C1 114.7(3) . . ?
C15 C14 C16 110.3(3) . . ?
C1 C14 C16 110.3(3) . . ?
O2 C17 C18 122.3(4) . . ?
O2 C17 C3 121.8(3) . . ?
C18 C17 C3 115.9(3) . . ?

loop_
_geom_bond_atom_site_label_1
_geom_bond_atom_site_label_2
_geom_bond_distance
_geom_bond_site_symmetry_2
_geom_bond_publ_flag
O1 C11 1.460(4) . ?
O1 C10 1.456(4) . ?
O2 C17 1.207(5) . ?
C1 C2 1.343(5) . ?
C1 C13 1.509(5) . ?
C1 C14 1.522(5) . ?
C2 C3 1.513(5) . ?
C3 C4 1.536(4) . ?
C3 C17 1.533(5) . ?
C4 C5 1.533(5) . ?
C5 C6 1.505(5) . ?
C6 C7 1.331(5) . ?
C7 C8 1.513(5) . ?
C7 C19 1.504(5) . ?
C8 C9 1.547(4) . ?
C9 C10 1.508(5) . ?
C10 C11 1.470(5) . ?
C11 C20 1.499(5) . ?
C11 C12 1.516(5) . ?
C12 C13 1.556(4) . ?
C14 C15 1.507(5) . ?
C14 C16 1.528(5) . ?
C17 C18 1.503(5) . ?
